data_9016704
loop_
_publ_author_name
'Cooper, M. A.'
'Hawthorne, F. C.'

_publ_section_title
;
 Crystal structure of kraisslite, Zn3(Mn,Mg)25(Fe3+,Al)(As3+O3)2[(Si,As5+)O4]10(OH)16,
 from the Sterling Hill mine, Ogdensburg, Sussex County, New Jersey, USA
;
_journal_name_full 'Mineralogical Magazine'
_journal_page_first 2819
_journal_page_last 2836
_journal_paper_doi 10.1180/minmag.2012.076.7.13
_journal_volume 76
_journal_year 2012
_chemical_compound_source 'the Sterling Hill mine, Ogdensburg, Sussex County, New Jersey, USA'
_chemical_formula_sum 'Al0.16 As4.92 Fe0.84 H16 Mg1.66 Mn23.39 O62 Si7.22 Zn2.81'
_chemical_name_mineral Kraisslite
_space_group_IT_number 20
_symmetry_space_group_name_Hall 'C 2c 2'
_symmetry_space_group_name_H-M 'C 2 2 21'
_cell_angle_alpha 90
_cell_angle_beta 90
_cell_angle_gamma 90
_cell_length_a 8.1821
_cell_length_b 14.1946
_cell_length_c 43.9103
_cell_formula_units_Z 4
_cell_volume 5099.814
_database_code_amcsd 0019752
_exptl_crystal_density_diffrn 4.089
_cod_original_formula_sum 'Zn2.81 Mn23.39 Mg1.66 Si7.22 Fe.84 Al.16 As4.92 O62 H16'
_cod_database_code 9016704

loop_
_space_group_symop_operation_xyz
x,y,z
1/2+x,1/2+y,z
-x,y,1/2-z
1/2-x,1/2+y,1/2-z
x,-y,-z
1/2+x,1/2-y,-z
-x,-y,1/2+z
1/2-x,1/2-y,1/2+z

loop_
_atom_site_aniso_label
_atom_site_aniso_U_11
_atom_site_aniso_U_22
_atom_site_aniso_U_33
_atom_site_aniso_U_12
_atom_site_aniso_U_13
_atom_site_aniso_U_23
Zn1 0.01320 0.01550 0.01330 0.00000 0.00000 -0.00286
Mn1 0.01320 0.01550 0.01330 0.00000 0.00000 -0.00286
Zn2 0.01495 0.01365 0.01278 -0.00091 -0.00254 0.00125
Mn2 0.01495 0.01365 0.01278 -0.00091 -0.00254 0.00125
MnM1 0.00959 0.00955 0.01018 0.00010 -0.00126 0.00073
MnM2 0.01050 0.01091 0.01230 0.00056 -0.00085 0.00125
MnM3 0.01100 0.01039 0.01190 -0.00002 -0.00063 0.00124
MnM4 0.00930 0.01250 0.01300 -0.00003 -0.00091 0.00386
MnM5 0.00920 0.01100 0.01060 -0.00037 -0.00157 -0.00024
ZnM5 0.00920 0.01100 0.01060 -0.00037 -0.00157 -0.00024
MgM5 0.00920 0.01100 0.01060 -0.00037 -0.00157 -0.00024
MnM6 0.00960 0.01170 0.00920 0.00075 -0.00007 0.00110
ZnM6 0.00960 0.01170 0.00920 0.00075 -0.00007 0.00110
MgM6 0.00960 0.01170 0.00920 0.00075 -0.00007 0.00110
MnM7 0.00990 0.00980 0.01100 -0.00080 0.00148 0.00033
ZnM7 0.00990 0.00980 0.01100 -0.00080 0.00148 0.00033
MgM7 0.00990 0.00980 0.01100 -0.00080 0.00148 0.00033
MnM8 0.01340 0.01050 0.01230 0.00030 -0.00176 0.00276
SiM8 0.01340 0.01050 0.01230 0.00030 -0.00176 0.00276
MgM8 0.01340 0.01050 0.01230 0.00030 -0.00176 0.00276
MnM9 0.01010 0.00920 0.01050 -0.00067 0.00025 0.00109
ZnM9 0.01010 0.00920 0.01050 -0.00067 0.00025 0.00109
MgM9 0.01010 0.00920 0.01050 -0.00067 0.00025 0.00109
MnM10 0.01036 0.01250 0.01350 -0.00117 0.00122 0.00242
MnM11 0.00965 0.00945 0.01071 -0.00027 0.00163 -0.00090
MnM12 0.01050 0.01079 0.01224 0.00000 0.00126 -0.00020
MnM13 0.00880 0.00870 0.01090 -0.00002 -0.00023 0.00000
MgM13 0.00880 0.00870 0.01090 -0.00002 -0.00023 0.00000
FeM13 0.00880 0.00870 0.01090 -0.00002 -0.00023 0.00000
AlM13 0.00880 0.00870 0.01090 -0.00002 -0.00023 0.00000
As3+ 0.01052 0.00924 0.00743 0.00010 0.00039 -0.00048
As5+T1 0.00921 0.00914 0.00987 -0.00022 -0.00034 0.00014
As5+T2 0.00750 0.00710 0.00560 -0.00010 0.00015 0.00001
SiT2 0.00750 0.00710 0.00560 -0.00010 0.00015 0.00001
As5+T3 0.00740 0.00740 0.00660 -0.00010 -0.00010 0.00022
SiT3 0.00740 0.00740 0.00660 -0.00010 -0.00010 0.00022
As5+T4 0.00800 0.00750 0.00670 -0.00050 -0.00010 -0.00020
SiT4 0.00800 0.00750 0.00670 -0.00050 -0.00010 -0.00020
As5+T5 0.00740 0.00820 0.00660 0.00030 0.00030 -0.00030
SiT5 0.00740 0.00820 0.00660 0.00030 0.00030 -0.00030
O1 0.00940 0.01600 0.01370 -0.00100 0.00020 -0.00140
O2 0.01500 0.00980 0.00860 0.00200 -0.00160 -0.00240
O3 0.01140 0.01060 0.00960 -0.00190 0.00160 -0.00030
O4 0.01040 0.01080 0.01540 -0.00280 0.00240 -0.00200
O5 0.02630 0.02340 0.01020 -0.00350 -0.00400 0.00340
O6 0.01400 0.01000 0.01350 -0.00190 -0.00310 -0.00230
O7 0.01110 0.01460 0.02570 0.00400 0.00210 0.00400
O8 0.01160 0.01390 0.00780 0.00070 -0.00050 0.00050
O9 0.01020 0.01180 0.01120 0.00090 -0.00340 -0.00100
O10 0.01210 0.00940 0.00950 -0.00100 0.00220 -0.00360
O11 0.00790 0.01190 0.01040 -0.00090 0.00090 0.00140
O12 0.01570 0.00930 0.01050 0.00250 0.00190 0.00120
O13 0.01230 0.01230 0.00630 -0.00020 0.00170 -0.00020
O14 0.00910 0.01470 0.01080 -0.00110 0.00000 0.00030
O15 0.01260 0.01010 0.01300 -0.00330 -0.00270 0.00160
O16 0.00840 0.01260 0.00760 -0.00050 -0.00060 -0.00100
O17 0.01290 0.01160 0.00750 -0.00070 -0.00090 0.00160
O18 0.01400 0.00780 0.01140 0.00160 -0.00020 -0.00090
O19 0.01140 0.01150 0.00720 -0.00240 0.00030 0.00030
O20 0.01090 0.01000 0.01190 0.00150 0.00000 -0.00120
O21 0.01230 0.01080 0.00900 0.00190 0.00110 0.00030
O22 0.01270 0.01260 0.00470 0.00140 0.00000 0.00160
O23 0.00930 0.01200 0.01210 -0.00090 -0.00030 -0.00160
O-h1 0.01460 0.01080 0.01080 0.00130 -0.00150 -0.00110
O-h2 0.01360 0.01140 0.01310 -0.00060 0.00020 -0.00350
O-h3 0.01140 0.01440 0.01010 -0.00290 -0.00010 -0.00150
O-h4 0.01160 0.01270 0.01170 0.00210 0.00120 0.00100
O-h5 0.00940 0.01700 0.01180 0.00010 -0.00140 0.00120
O-h6 0.01430 0.01060 0.01300 0.00070 -0.00370 -0.00120
O-h7 0.01530 0.01130 0.01140 -0.00070 0.00090 0.00010
O-h8 0.03000 0.01100 0.02540 0.00000 -0.01560 0.00000
O-h9 0.01280 0.01150 0.01630 0.00000 0.00230 0.00000

loop_
_atom_site_label
_atom_site_fract_x
_atom_site_fract_y
_atom_site_fract_z
_atom_site_occupancy
_atom_site_U_iso_or_equiv
Zn1 0.14487 0.00000 0.50000 0.75000 0.01403
Mn1 0.14487 0.00000 0.50000 0.25000 0.01403
Zn2 0.23800 0.36425 0.50000 0.72000 0.01380
Mn2 0.23800 0.36425 0.50000 0.28000 0.01380
MnM1 0.02100 0.22186 0.33883 1.00000 0.00978
MnM2 0.02540 0.22262 0.44770 1.00000 0.01122
MnM3 0.03620 0.46448 0.05230 1.00000 0.01109
MnM4 0.03715 0.45962 0.16205 1.00000 0.01161
MnM5 0.10924 0.00933 0.39255 0.78000 0.01027
ZnM5 0.10924 0.00933 0.39255 0.08000 0.01027
MgM5 0.10924 0.00933 0.39255 0.14000 0.01027
MnM6 0.10941 0.00750 0.28318 0.83000 0.01017
ZnM6 0.10941 0.00750 0.28318 0.07000 0.01017
MgM6 0.10941 0.00750 0.28318 0.10000 0.01017
MnM7 0.25716 0.11308 0.10685 0.77000 0.01023
ZnM7 0.25716 0.11308 0.10685 0.08000 0.01023
MgM7 0.25716 0.11308 0.10685 0.15000 0.01023
MnM8 0.25848 0.11432 0.21986 0.85000 0.01205
SiM8 0.25848 0.11432 0.21986 0.07000 0.01205
MgM8 0.25848 0.11432 0.21986 0.08000 0.01205
MnM9 0.26996 0.37826 0.39286 0.78000 0.00997
ZnM9 0.26996 0.37826 0.39286 0.08000 0.00997
MgM9 0.26996 0.37826 0.39286 0.14000 0.00997
MnM10 0.27731 0.38450 0.28114 1.00000 0.01210
MnM11 0.36630 0.31424 0.16118 1.00000 0.00993
MnM12 0.36792 0.31303 0.05229 1.00000 0.01119
MnM13 0.37342 0.16641 0.39146 0.28000 0.00945
MgM13 0.37342 0.16641 0.39146 0.22000 0.00945
FeM13 0.37342 0.16641 0.39146 0.42000 0.00945
AlM13 0.37342 0.16641 0.39146 0.08000 0.00945
As3+ 0.12685 0.33013 0.21500 1.00000 0.00906
As5+T1 0.36021 0.17724 0.29370 1.00000 0.00941
As5+T2 0.37360 0.16654 0.48735 0.24000 0.00669
SiT2 0.37360 0.16654 0.48735 0.76000 0.00669
As5+T3 0.12655 -0.00001 0.04514 0.17000 0.00713
SiT3 0.12655 -0.00001 0.04514 0.83000 0.00713
As5+T4 0.12574 0.33338 0.09945 0.04000 0.00740
SiT4 0.12574 0.33338 0.09945 0.96000 0.00740
As5+T5 0.12740 0.00039 0.15588 0.01000 0.00740
SiT5 0.12740 0.00039 0.15588 0.99000 0.00740
O1 0.05970 0.35285 0.30455 1.00000 0.01300
O2 0.18310 0.22906 0.19354 1.00000 0.01110
O3 0.24430 0.41020 0.19261 1.00000 0.01050
O4 0.18670 0.13288 0.30945 1.00000 0.01220
O5 0.32400 0.20671 0.25743 1.00000 0.02000
O6 0.41110 0.28196 0.30995 1.00000 0.01250
O7 0.50660 0.09615 0.30123 1.00000 0.01720
O8 0.12640 0.33338 0.02492 1.00000 0.01110
O9 0.24770 0.24754 0.47414 1.00000 0.01100
O10 0.31450 0.06353 0.47404 1.00000 0.01030
O11 0.55820 0.18868 0.47408 1.00000 0.01010
O12 0.09620 0.10684 0.03156 1.00000 0.01180
O13 0.12680 0.00047 0.08255 1.00000 0.01030
O14 0.19880 0.46215 0.46857 1.00000 0.01160
O15 0.48110 0.43160 0.03151 1.00000 0.01190
O16 0.05350 0.35184 0.41611 1.00000 0.00950
O17 0.12480 0.33267 0.13628 1.00000 0.01070
O18 0.18840 0.23446 0.08393 1.00000 0.01110
O19 0.24380 0.41399 0.08413 1.00000 0.01000
O20 0.48790 0.41815 0.35938 1.00000 0.01090
O21 0.06300 0.09830 0.14020 1.00000 0.01070
O22 0.12290 0.00186 0.19298 1.00000 0.01000
O23 0.19000 0.48342 0.35819 1.00000 0.01110
O-h1 0.17680 0.13016 0.41875 1.00000 0.01210
O-h2 0.19620 0.49748 0.25168 1.00000 0.01270
O-h3 0.23550 0.25616 0.36447 1.00000 0.01200
O-h4 0.31110 0.05324 0.36331 1.00000 0.01200
O-h5 0.41950 0.28349 0.41901 1.00000 0.01270
O-h6 0.42310 0.18940 0.13633 1.00000 0.01260
O-h7 0.52660 0.08603 0.41902 1.00000 0.01270
O-h8 0.00000 0.09820 0.25000 1.00000 0.02200
O-h9 0.50000 0.39580 0.25000 1.00000 0.01350
H1 0.25300 0.11300 0.43500 1.00000 0.05100
H2 0.09000 0.48600 0.24220 1.00000 0.05100
H3 0.29700 0.27400 0.34620 1.00000 0.05100
H4 0.25200 0.07700 0.34560 1.00000 0.05100
H5 0.34900 0.28100 0.43710 1.00000 0.05100
H6 0.43400 0.13500 0.15000 1.00000 0.05100
H7 0.53900 0.12000 0.43840 1.00000 0.05100
H8 0.00000 0.16720 0.25000 1.00000 0.05100
H9 0.50000 0.32680 0.25000 1.00000 0.05100

loop_
_cod_related_entry_id
_cod_related_entry_database
_cod_related_entry_code
1 AMCSD 0019752
